data_8105712
loop_
_publ_author_name
'Xu, Xingman'
'Sun, Renqiang'

_publ_section_title
;
 Crystal structure of
 (2,2&#x2032;-((naphthalen-1-ylmethyl)azanediyl)diacetato-\k3
 N,O,O&#x2032;)-(1,10-phenanthroline-\k2 N,N&#x2032;)-copper(II)
 trihydrate, CuC27H27N3O7
;
_journal_issue 3
_journal_name_full 'Zeitschrift f\"ur Kristallographie - New Crystal Structures'
_journal_page_first 417
_journal_page_last 419
_journal_paper_doi 10.1515/ncrs-2022-0050
_journal_volume 237
_journal_year 2022
_chemical_absolute_configuration ad
_chemical_formula_moiety 'C27 H21 Cu N3 O4, 3(H2 O)'
_chemical_formula_sum 'C27 H27 Cu N3 O7'
_chemical_formula_weight 569.05
_space_group_crystal_system orthorhombic
_space_group_IT_number 29
_space_group_name_Hall 'P 2c -2ac'
_space_group_name_H-M_alt 'P c a 21'
_atom_sites_solution_hydrogens mixed
_atom_sites_solution_primary dual
_cell_angle_alpha 90
_cell_angle_beta 90
_cell_angle_gamma 90
_cell_formula_units_Z 4
_cell_length_a 22.9142(18)
_cell_length_b 7.3271(6)
_cell_length_c 14.7386(11)
_cell_measurement_reflns_used 4499
_cell_measurement_temperature 294(2)
_cell_measurement_theta_max 24.49
_cell_measurement_theta_min 2.76
_cell_volume 2474.5(3)
_computing_cell_refinement 'SAINT v7.68A (Bruker, 2003) [1]'
_computing_data_collection 'Bruker APEX II'
_computing_data_reduction 'SAINT v7.68A (Bruker, 2003)'
_computing_molecular_graphics 'Diamond (Brandenburg, 2006)[5]'
_computing_publication_material 'Olex2 (Dolomanov et al., 2009)[5]'
_computing_structure_refinement 'ShelXL (Sheldrick, 2015) [2-3]'
_computing_structure_solution 'ShelXS (Sheldrick, 2015) [2-3]'
_diffrn_ambient_temperature 294(2)
_diffrn_measured_fraction_theta_full 1.000
_diffrn_measured_fraction_theta_max 0.968
_diffrn_measurement_device_type 'CCD area detector'
_diffrn_measurement_method 'phi and omega scans'
_diffrn_radiation_monochromator graphite
_diffrn_radiation_type MoK\a
_diffrn_radiation_wavelength 0.71073
_diffrn_reflns_av_R_equivalents 0.0435
_diffrn_reflns_av_unetI/netI 0.0576
_diffrn_reflns_Laue_measured_fraction_full 1.000
_diffrn_reflns_Laue_measured_fraction_max 0.968
_diffrn_reflns_limit_h_max 29
_diffrn_reflns_limit_h_min -29
_diffrn_reflns_limit_k_max 9
_diffrn_reflns_limit_k_min -9
_diffrn_reflns_limit_l_max 17
_diffrn_reflns_limit_l_min -18
_diffrn_reflns_number 16736
_diffrn_reflns_point_group_measured_fraction_full 0.921
_diffrn_reflns_point_group_measured_fraction_max 0.871
_diffrn_reflns_theta_full 25.242
_diffrn_reflns_theta_max 28.286
_diffrn_reflns_theta_min 1.777
_diffrn_source_current 30.0
_diffrn_source_power 1.5
_diffrn_source_voltage 50.0
_exptl_absorpt_coefficient_mu 0.937
_exptl_absorpt_correction_T_max 0.8975
_exptl_absorpt_correction_T_min 0.7056
_exptl_absorpt_correction_type multi-scan
_exptl_absorpt_process_details 'SADABS v.2.10 (Bruker,2008) [6]'
_exptl_crystal_colour blue
_exptl_crystal_colour_primary blue
_exptl_crystal_density_diffrn 1.527
_exptl_crystal_density_meas .
_exptl_crystal_density_method 'not measured'
_exptl_crystal_description block
_exptl_crystal_F_000 1180
_exptl_crystal_size_max 0.12
_exptl_crystal_size_mid 0.1
_exptl_crystal_size_min 0.1
_refine_diff_density_max 0.487
_refine_diff_density_min -0.286
_refine_diff_density_rms 0.071
_refine_ls_abs_structure_details
; 
 Flack x determined using 1386 quotients [(I+)-(I-)]/[(I+)+(I-)] 
 (Parsons, Flack and Wagner, Acta Cryst. B69 (2013) 249-259). 
;
_refine_ls_abs_structure_Flack 0.033(11)
_refine_ls_extinction_coef .
_refine_ls_extinction_method none
_refine_ls_goodness_of_fit_ref 1.021
_refine_ls_hydrogen_treatment constr
_refine_ls_matrix_type full
_refine_ls_number_parameters 352
_refine_ls_number_reflns 5352
_refine_ls_number_restraints 1
_refine_ls_restrained_S_all 1.020
_refine_ls_R_factor_all 0.0603
_refine_ls_R_factor_gt 0.0443
_refine_ls_shift/su_max 0.001
_refine_ls_shift/su_mean 0.000
_refine_ls_structure_factor_coef Fsqd
_refine_ls_weighting_details 'w=1/[\s^2^(Fo^2^)+(0.0467P)^2^] where P=(Fo^2^+2Fc^2^)/3'
_refine_ls_weighting_scheme calc
_refine_ls_wR_factor_gt 0.0923
_refine_ls_wR_factor_ref 0.0990
_reflns_Friedel_coverage 0.732
_reflns_Friedel_fraction_full 0.835
_reflns_Friedel_fraction_max 0.766
_reflns_number_gt 4224
_reflns_number_total 5352
_reflns_threshold_expression 'I > 2\s(I)'
_cod_data_source_file suppl_j_ncrs-2022-0050_suppl.cif
_cod_data_source_block 2
_cod_database_code 8105712
_shelx_space_group_comment
; 
The symmetry employed for this shelxl refinement is uniquely defined 
by the following loop, which should always be used as a source of 
symmetry information in preference to the above space-group names. 
They are only intended as comments. 
;
_shelx_estimated_absorpt_t_max 0.912
_shelx_estimated_absorpt_t_min 0.896
_olex2_refinement_description
; 
1. Fixed Uiso 
 At 1.2 times of: 
  All C(H) groups, All C(H,H) groups 
 At 1.5 times of: 
  All O(H,H) groups 
2.a Free rotating group: 
 O5(H5C,H5D), O6(H6A,H6B), O7(H7A,H7B) 
2.b Secondary CH2 refined with riding coordinates: 
 C1(H1A,H1B), C3(H3A,H3B), C5(H5A,H5B) 
2.c Aromatic/amide H refined with riding coordinates: 
 C7(H7), C8(H8), C9(H9), C12(H12), C13(H13), C14(H14), C15(H15), C16(H16), 
 C17(H17), C18(H18), C20(H20), C21(H21), C23(H23), C24(H24), C25(H25) 
;
_olex2_submission_special_instructions 'No special instructions were received'

loop_
_space_group_symop_operation_xyz
'x, y, z'
'-x, -y, z+1/2'
'x+1/2, -y, z'
'-x+1/2, y, z+1/2'

loop_
_atom_site_label
_atom_site_type_symbol
_atom_site_fract_x
_atom_site_fract_y
_atom_site_fract_z
_atom_site_U_iso_or_equiv
_atom_site_adp_type
_atom_site_occupancy
_atom_site_site_symmetry_order
_atom_site_calc_flag
_atom_site_refinement_flags_posn
_atom_site_refinement_flags_adp
_atom_site_refinement_flags_occupancy
_atom_site_disorder_assembly
_atom_site_disorder_group
C1 C 0.79889(19) 0.0923(6) 0.7026(3) 0.0415(10) Uani 1 1 d . . . . .
H1A H 0.796156 0.103621 0.768000 0.050 Uiso 1 1 calc R U . . .
H1B H 0.831649 0.165665 0.682380 0.050 Uiso 1 1 calc R U . . .
C2 C 0.80975(17) -0.1037(6) 0.6783(4) 0.0407(13) Uani 1 1 d . . . . .
C3 C 0.7529(2) 0.1837(7) 0.5623(3) 0.0471(11) Uani 1 1 d . . . . .
H3A H 0.790791 0.134267 0.546237 0.057 Uiso 1 1 calc R U . . .
H3B H 0.753626 0.313105 0.548430 0.057 Uiso 1 1 calc R U . . .
C4 C 0.7082(2) 0.0957(7) 0.5034(3) 0.0503(12) Uani 1 1 d . . . . .
C5 C 0.72674(19) 0.3387(6) 0.7046(4) 0.0447(11) Uani 1 1 d . . . . .
H5A H 0.748847 0.438085 0.677900 0.054 Uiso 1 1 calc R U . . .
H5B H 0.735941 0.334250 0.768755 0.054 Uiso 1 1 calc R U . . .
C6 C 0.6621(2) 0.3763(6) 0.6930(4) 0.0454(12) Uani 1 1 d . . . . .
C7 C 0.6413(3) 0.4520(7) 0.6144(4) 0.0565(14) Uani 1 1 d . . . . .
H7 H 0.668053 0.483274 0.569552 0.068 Uiso 1 1 calc R U . . .
C8 C 0.5816(3) 0.4851(8) 0.5976(4) 0.0612(14) Uani 1 1 d . . . . .
H8 H 0.569028 0.531602 0.542281 0.073 Uiso 1 1 calc R U . . .
C9 C 0.5430(2) 0.4465(6) 0.6653(6) 0.0600(12) Uani 1 1 d . . . . .
H9 H 0.503533 0.469497 0.656043 0.072 Uiso 1 1 calc R U . . .
C10 C 0.5613(2) 0.3725(6) 0.7492(4) 0.0471(12) Uani 1 1 d . . . . .
C11 C 0.62194(19) 0.3358(6) 0.7624(4) 0.0459(11) Uani 1 1 d . . . . .
C12 C 0.6385(2) 0.2628(7) 0.8493(4) 0.0513(12) Uani 1 1 d . . . . .
H12 H 0.677440 0.234785 0.860642 0.062 Uiso 1 1 calc R U . . .
C13 C 0.5979(3) 0.2347(7) 0.9148(4) 0.0594(14) Uani 1 1 d . . . . .
H13 H 0.609583 0.189958 0.970977 0.071 Uiso 1 1 calc R U . . .
C14 C 0.5394(3) 0.2713(8) 0.8995(5) 0.0668(16) Uani 1 1 d . . . . .
H14 H 0.512392 0.249521 0.945380 0.080 Uiso 1 1 calc R U . . .
C15 C 0.5211(2) 0.3376(8) 0.8198(5) 0.0637(16) Uani 1 1 d . . . . .
H15 H 0.481668 0.360990 0.810825 0.076 Uiso 1 1 calc R U . . .
C16 C 0.5594(2) -0.0296(7) 0.6214(4) 0.0520(12) Uani 1 1 d . . . . .
H16 H 0.570885 0.009587 0.564113 0.062 Uiso 1 1 calc R U . . .
C17 C 0.4999(2) -0.0310(8) 0.6431(4) 0.0612(17) Uani 1 1 d . . . . .
H17 H 0.472371 0.006018 0.600509 0.073 Uiso 1 1 calc R U . . .
C18 C 0.4824(2) -0.0871(7) 0.7274(5) 0.0650(17) Uani 1 1 d . . . . .
H18 H 0.442959 -0.087960 0.742080 0.078 Uiso 1 1 calc R U . . .
C19 C 0.5238(2) -0.1434(7) 0.7916(4) 0.0516(13) Uani 1 1 d . . . . .
C20 C 0.5114(3) -0.2058(8) 0.8812(5) 0.0674(17) Uani 1 1 d . . . . .
H20 H 0.472947 -0.207897 0.901185 0.081 Uiso 1 1 calc R U . . .
C21 C 0.5543(3) -0.2623(8) 0.9383(4) 0.0654(16) Uani 1 1 d . . . . .
H21 H 0.544662 -0.302776 0.996143 0.078 Uiso 1 1 calc R U . . .
C22 C 0.6135(2) -0.2604(7) 0.9110(3) 0.0478(12) Uani 1 1 d . . . . .
C23 C 0.6606(3) -0.3184(7) 0.9660(3) 0.0560(13) Uani 1 1 d . . . . .
H23 H 0.653960 -0.360566 1.024601 0.067 Uiso 1 1 calc R U . . .
C24 C 0.7149(3) -0.3116(7) 0.9323(4) 0.0574(13) Uani 1 1 d . . . . .
H24 H 0.746119 -0.348886 0.968119 0.069 Uiso 1 1 calc R U . . .
C25 C 0.7251(2) -0.2501(7) 0.8455(3) 0.0464(11) Uani 1 1 d . . . . .
H25 H 0.763284 -0.248458 0.824130 0.056 Uiso 1 1 calc R U . . .
C26 C 0.62714(19) -0.1986(6) 0.8241(3) 0.0377(10) Uani 1 1 d . . . . .
C27 C 0.58245(18) -0.1398(6) 0.7638(3) 0.0395(10) Uani 1 1 d . . . . .
Cu1 Cu 0.68688(2) -0.09753(6) 0.66375(4) 0.03550(14) Uani 1 1 d . . . . .
N1 N 0.74485(13) 0.1624(4) 0.6610(3) 0.0365(7) Uani 1 1 d . . . . .
N2 N 0.59960(14) -0.0822(4) 0.6798(3) 0.0380(10) Uani 1 1 d . . . . .
N3 N 0.68280(14) -0.1932(5) 0.7912(2) 0.0361(8) Uani 1 1 d . . . . .
O1 O 0.76685(11) -0.1993(4) 0.6493(2) 0.0406(7) Uani 1 1 d . . . . .
O2 O 0.85943(14) -0.1634(5) 0.6899(3) 0.0609(11) Uani 1 1 d . . . . .
O3 O 0.67791(14) -0.0349(6) 0.5360(2) 0.0523(9) Uani 1 1 d . . . . .
O4 O 0.7047(2) 0.1460(6) 0.4242(3) 0.0796(12) Uani 1 1 d . . . . .
O5 O 0.3772(3) 0.6113(7) 0.8548(4) 0.0957(15) Uani 1 1 d G . . . .
H5C H 0.341481 0.602977 0.853320 0.143 Uiso 1 1 d G U . . .
H5D H 0.387848 0.521768 0.883678 0.143 Uiso 1 1 d G U . . .
O6 O 0.3787(2) 0.2318(7) 0.8910(4) 0.0844(14) Uani 1 1 d G . . . .
H6A H 0.375941 0.177076 0.842656 0.127 Uiso 1 1 d G U . . .
H6B H 0.366220 0.160028 0.928970 0.127 Uiso 1 1 d G U . . .
O7 O 0.3900(2) 0.5306(5) 0.6648(4) 0.0810(10) Uani 1 1 d G . . . .
H7A H 0.386941 0.420147 0.672546 0.121 Uiso 1 1 d G U . . .
H7B H 0.391386 0.573174 0.716178 0.121 Uiso 1 1 d G U . . .

loop_
_atom_site_aniso_label
_atom_site_aniso_U_11
_atom_site_aniso_U_22
_atom_site_aniso_U_33
_atom_site_aniso_U_23
_atom_site_aniso_U_13
_atom_site_aniso_U_12
C1 0.037(2) 0.044(3) 0.044(2) -0.003(2) 0.0020(19) -0.0030(18)
C2 0.036(2) 0.050(2) 0.036(4) 0.000(2) 0.006(2) 0.0010(18)
C3 0.058(3) 0.048(3) 0.035(2) 0.009(2) 0.011(2) 0.006(2)
C4 0.061(3) 0.061(3) 0.030(2) 0.005(2) 0.004(2) 0.017(3)
C5 0.044(2) 0.036(2) 0.055(3) -0.009(2) 0.005(2) -0.0031(19)
C6 0.050(3) 0.032(2) 0.054(3) -0.009(2) -0.002(2) -0.0007(19)
C7 0.069(4) 0.044(3) 0.056(3) 0.004(3) 0.003(3) 0.009(3)
C8 0.077(4) 0.054(3) 0.053(3) -0.002(3) -0.009(3) 0.012(3)
C9 0.057(3) 0.045(2) 0.078(4) -0.008(4) -0.012(4) 0.0101(19)
C10 0.045(3) 0.035(2) 0.061(3) -0.011(2) -0.002(2) 0.0017(19)
C11 0.048(3) 0.029(2) 0.061(3) -0.012(2) 0.003(2) 0.0014(19)
C12 0.058(3) 0.039(3) 0.057(3) -0.004(2) -0.005(2) 0.002(2)
C13 0.078(4) 0.048(3) 0.052(3) -0.002(3) 0.005(3) 0.002(3)
C14 0.069(4) 0.059(3) 0.072(4) -0.007(3) 0.014(3) 0.003(3)
C15 0.052(3) 0.055(3) 0.084(5) -0.013(3) 0.012(3) 0.000(2)
C16 0.050(3) 0.049(3) 0.058(3) -0.006(2) -0.017(2) 0.001(2)
C17 0.042(3) 0.057(3) 0.085(5) -0.012(3) -0.021(3) 0.009(2)
C18 0.038(3) 0.054(3) 0.103(5) -0.017(3) -0.002(3) -0.001(2)
C19 0.045(3) 0.043(3) 0.067(3) -0.017(2) 0.009(2) -0.007(2)
C20 0.056(3) 0.053(3) 0.093(5) -0.013(3) 0.033(3) -0.014(3)
C21 0.082(4) 0.059(3) 0.055(3) -0.006(3) 0.027(3) -0.017(3)
C22 0.066(3) 0.037(3) 0.040(3) -0.006(2) 0.014(2) -0.013(2)
C23 0.089(4) 0.048(3) 0.031(2) 0.002(2) -0.002(3) -0.018(3)
C24 0.071(3) 0.055(3) 0.046(3) 0.008(3) -0.020(3) -0.012(3)
C25 0.048(3) 0.048(3) 0.043(3) 0.006(2) -0.011(2) -0.006(2)
C26 0.046(2) 0.028(2) 0.040(2) -0.0060(18) 0.0030(19) -0.0062(18)
C27 0.039(2) 0.030(2) 0.049(3) -0.0091(19) 0.004(2) -0.0050(17)
Cu1 0.0356(2) 0.0424(3) 0.0285(2) -0.0008(3) -0.0033(3) -0.00072(19)
N1 0.0394(15) 0.0372(16) 0.0330(16) -0.003(2) 0.0014(19) 0.0008(12)
N2 0.0358(16) 0.0342(17) 0.044(3) -0.0044(16) -0.0047(16) 0.0004(13)
N3 0.0405(19) 0.040(2) 0.0281(18) -0.0006(16) -0.0020(15) -0.0068(15)
O1 0.0404(14) 0.0394(15) 0.042(2) -0.0034(15) 0.0022(14) 0.0028(11)
O2 0.0410(17) 0.062(2) 0.080(3) -0.0039(19) -0.0093(17) 0.0103(15)
O3 0.056(2) 0.073(2) 0.0286(17) -0.0027(17) -0.0069(15) -0.0018(17)
O4 0.117(3) 0.090(3) 0.032(2) 0.012(2) -0.009(2) 0.018(3)
O5 0.105(4) 0.099(4) 0.082(4) 0.003(3) 0.017(3) 0.020(3)
O6 0.088(3) 0.092(4) 0.073(3) 0.012(3) 0.003(3) -0.029(3)
O7 0.101(3) 0.069(2) 0.073(3) 0.000(3) 0.002(3) -0.010(2)

loop_
_atom_type_symbol
_atom_type_description
_atom_type_scat_dispersion_real
_atom_type_scat_dispersion_imag
_atom_type_scat_source
C C 0.0033 0.0016 'International Tables Vol C Tables 4.2.6.8 and 6.1.1.4'
H H 0.0000 0.0000 'International Tables Vol C Tables 4.2.6.8 and 6.1.1.4'
Cu Cu 0.3201 1.2651 'International Tables Vol C Tables 4.2.6.8 and 6.1.1.4'
N N 0.0061 0.0033 'International Tables Vol C Tables 4.2.6.8 and 6.1.1.4'
O O 0.0106 0.0060 'International Tables Vol C Tables 4.2.6.8 and 6.1.1.4'

loop_
_geom_angle_atom_site_label_1
_geom_angle_atom_site_label_2
_geom_angle_atom_site_label_3
_geom_angle
_geom_angle_site_symmetry_1
_geom_angle_site_symmetry_3
H1A C1 H1B 107.9 . .
C2 C1 H1A 109.2 . .
C2 C1 H1B 109.2 . .
N1 C1 H1A 109.2 . .
N1 C1 H1B 109.2 . .
N1 C1 C2 112.0(4) . .
O1 C2 C1 118.4(4) . .
O2 C2 C1 117.4(4) . .
O2 C2 O1 124.2(4) . .
H3A C3 H3B 107.4 . .
C4 C3 H3A 108.2 . .
C4 C3 H3B 108.2 . .
N1 C3 H3A 108.2 . .
N1 C3 H3B 108.2 . .
N1 C3 C4 116.3(4) . .
O3 C4 C3 118.7(4) . .
O4 C4 C3 118.0(5) . .
O4 C4 O3 123.2(6) . .
H5A C5 H5B 107.9 . .
C6 C5 H5A 109.2 . .
C6 C5 H5B 109.2 . .
N1 C5 H5A 109.2 . .
N1 C5 H5B 109.2 . .
N1 C5 C6 112.2(3) . .
C7 C6 C5 120.6(5) . .
C7 C6 C11 118.2(5) . .
C11 C6 C5 121.3(4) . .
C6 C7 H7 118.1 . .
C6 C7 C8 123.7(5) . .
C8 C7 H7 118.1 . .
C7 C8 H8 121.1 . .
C9 C8 C7 117.7(5) . .
C9 C8 H8 121.1 . .
C8 C9 H9 119.1 . .
C8 C9 C10 121.8(5) . .
C10 C9 H9 119.1 . .
C9 C10 C11 118.7(5) . .
C15 C10 C9 121.3(5) . .
C15 C10 C11 120.0(5) . .
C6 C11 C10 119.8(5) . .
C6 C11 C12 123.5(4) . .
C10 C11 C12 116.6(5) . .
C11 C12 H12 119.7 . .
C13 C12 C11 120.6(5) . .
C13 C12 H12 119.7 . .
C12 C13 H13 119.4 . .
C12 C13 C14 121.3(6) . .
C14 C13 H13 119.4 . .
C13 C14 H14 119.5 . .
C15 C14 C13 121.0(6) . .
C15 C14 H14 119.5 . .
C10 C15 H15 119.7 . .
C14 C15 C10 120.6(5) . .
C14 C15 H15 119.7 . .
C17 C16 H16 119.0 . .
N2 C16 H16 119.0 . .
N2 C16 C17 121.9(5) . .
C16 C17 H17 120.2 . .
C18 C17 C16 119.6(5) . .
C18 C17 H17 120.2 . .
C17 C18 H18 119.9 . .
C17 C18 C19 120.3(5) . .
C19 C18 H18 119.9 . .
C18 C19 C20 125.9(5) . .
C18 C19 C27 116.4(5) . .
C27 C19 C20 117.7(5) . .
C19 C20 H20 119.1 . .
C21 C20 C19 121.8(5) . .
C21 C20 H20 119.1 . .
C20 C21 H21 119.5 . .
C20 C21 C22 121.0(6) . .
C22 C21 H21 119.5 . .
C23 C22 C21 124.5(5) . .
C26 C22 C21 118.6(5) . .
C26 C22 C23 117.0(5) . .
C22 C23 H23 120.5 . .
C24 C23 C22 119.0(5) . .
C24 C23 H23 120.5 . .
C23 C24 H24 119.5 . .
C23 C24 C25 120.9(5) . .
C25 C24 H24 119.5 . .
C24 C25 H25 118.6 . .
N3 C25 C24 122.7(5) . .
N3 C25 H25 118.6 . .
C22 C26 C27 120.7(4) . .
N3 C26 C22 123.0(4) . .
N3 C26 C27 116.3(4) . .
C19 C27 C26 120.1(5) . .
N2 C27 C19 123.0(5) . .
N2 C27 C26 116.9(4) . .
N2 Cu1 N1 121.57(12) . .
N3 Cu1 N1 109.24(15) . .
N3 Cu1 N2 82.16(15) . .
O1 Cu1 N1 77.22(11) . .
O1 Cu1 N2 161.18(12) . .
O1 Cu1 N3 90.71(14) . .
O3 Cu1 N1 81.39(16) . .
O3 Cu1 N2 89.74(15) . .
O3 Cu1 N3 168.96(15) . .
O3 Cu1 O1 94.69(15) . .
C1 N1 C3 110.0(4) . .
C1 N1 C5 110.8(4) . .
C1 N1 Cu1 100.8(2) . .
C3 N1 C5 111.5(4) . .
C3 N1 Cu1 100.1(3) . .
C5 N1 Cu1 122.7(3) . .
C16 N2 C27 118.8(4) . .
C16 N2 Cu1 129.3(4) . .
C27 N2 Cu1 112.0(3) . .
C25 N3 C26 117.4(4) . .
C25 N3 Cu1 129.9(3) . .
C26 N3 Cu1 112.7(3) . .
C2 O1 Cu1 117.8(3) . .
C4 O3 Cu1 118.9(3) . .
H5C O5 H5D 104.6 . .
H6A O6 H6B 104.6 . .
H7A O7 H7B 104.5 . .

loop_
_geom_bond_atom_site_label_1
_geom_bond_atom_site_label_2
_geom_bond_distance
_geom_bond_site_symmetry_2
C1 H1A 0.9700 .
C1 H1B 0.9700 .
C1 C2 1.501(6) .
C1 N1 1.474(6) .
C2 O1 1.280(5) .
C2 O2 1.231(5) .
C3 H3A 0.9700 .
C3 H3B 0.9700 .
C3 C4 1.489(8) .
C3 N1 1.475(6) .
C4 O3 1.276(6) .
C4 O4 1.227(6) .
C5 H5A 0.9700 .
C5 H5B 0.9700 .
C5 C6 1.516(7) .
C5 N1 1.501(5) .
C6 C7 1.370(7) .
C6 C11 1.408(7) .
C7 H7 0.9300 .
C7 C8 1.412(8) .
C8 H8 0.9300 .
C8 C9 1.362(9) .
C9 H9 0.9300 .
C9 C10 1.414(9) .
C10 C11 1.428(6) .
C10 C15 1.413(8) .
C11 C12 1.439(7) .
C12 H12 0.9300 .
C12 C13 1.357(7) .
C13 H13 0.9300 .
C13 C14 1.386(8) .
C14 H14 0.9300 .
C14 C15 1.338(9) .
C15 H15 0.9300 .
C16 H16 0.9300 .
C16 C17 1.401(7) .
C16 N2 1.318(6) .
C17 H17 0.9300 .
C17 C18 1.367(9) .
C18 H18 0.9300 .
C18 C19 1.401(9) .
C19 C20 1.427(9) .
C19 C27 1.406(6) .
C20 H20 0.9300 .
C20 C21 1.358(9) .
C21 H21 0.9300 .
C21 C22 1.414(8) .
C22 C23 1.414(8) .
C22 C26 1.395(6) .
C23 H23 0.9300 .
C23 C24 1.341(8) .
C24 H24 0.9300 .
C24 C25 1.376(7) .
C25 H25 0.9300 .
C25 N3 1.324(6) .
C26 C27 1.422(6) .
C26 N3 1.365(5) .
C27 N2 1.366(6) .
Cu1 N1 2.323(3) .
Cu1 N2 2.017(3) .
Cu1 N3 2.008(4) .
Cu1 O1 1.990(3) .
Cu1 O3 1.949(3) .
O5 H5C 0.8201 .
O5 H5D 0.8198 .
O6 H6A 0.8200 .
O6 H6B 0.8200 .
O7 H7A 0.8200 .
O7 H7B 0.8198 .

loop_
_geom_hbond_atom_site_label_D
_geom_hbond_atom_site_label_H
_geom_hbond_atom_site_label_A
_geom_hbond_distance_DH
_geom_hbond_distance_HA
_geom_hbond_distance_DA
_geom_hbond_angle_DHA
_geom_hbond_site_symmetry_A
_geom_hbond_publ_flag
O5 H5C O4 0.82 2.37 2.780(7) 112.1 2_665 yes
O5 H5D O6 0.82 2.14 2.831(8) 142.4 . yes
O6 H6A O2 0.82 2.29 3.039(7) 152.9 3_455 yes
O6 H6B O3 0.82 2.09 2.887(6) 165.4 2_655 yes
O7 H7A O2 0.82 2.00 2.804(5) 166.5 3_455 yes
O7 H7B O5 0.82 2.09 2.877(8) 161.6 . yes

loop_
_geom_torsion_atom_site_label_1
_geom_torsion_atom_site_label_2
_geom_torsion_atom_site_label_3
_geom_torsion_atom_site_label_4
_geom_torsion
_geom_torsion_site_symmetry_1
_geom_torsion_site_symmetry_2
_geom_torsion_site_symmetry_3
_geom_torsion_site_symmetry_4
C1 C2 O1 Cu1 -12.9(6) . . . .
C2 C1 N1 C3 -71.1(5) . . . .
C2 C1 N1 C5 165.2(4) . . . .
C2 C1 N1 Cu1 33.9(4) . . . .
C3 C4 O3 Cu1 5.4(6) . . . .
C4 C3 N1 C1 127.9(4) . . . .
C4 C3 N1 C5 -108.8(5) . . . .
C4 C3 N1 Cu1 22.4(4) . . . .
C5 C6 C7 C8 177.8(5) . . . .
C5 C6 C11 C10 -179.8(4) . . . .
C5 C6 C11 C12 2.2(7) . . . .
C6 C5 N1 C1 -157.0(4) . . . .
C6 C5 N1 C3 80.2(5) . . . .
C6 C5 N1 Cu1 -38.2(5) . . . .
C6 C7 C8 C9 2.9(8) . . . .
C6 C11 C12 C13 176.9(5) . . . .
C7 C6 C11 C10 0.5(7) . . . .
C7 C6 C11 C12 -177.5(4) . . . .
C7 C8 C9 C10 -1.2(8) . . . .
C8 C9 C10 C11 -0.7(8) . . . .
C8 C9 C10 C15 178.3(5) . . . .
C9 C10 C11 C6 1.1(6) . . . .
C9 C10 C11 C12 179.2(4) . . . .
C9 C10 C15 C14 -178.5(5) . . . .
C10 C11 C12 C13 -1.1(7) . . . .
C11 C6 C7 C8 -2.5(8) . . . .
C11 C10 C15 C14 0.4(8) . . . .
C11 C12 C13 C14 1.4(8) . . . .
C12 C13 C14 C15 -0.7(9) . . . .
C13 C14 C15 C10 -0.2(9) . . . .
C15 C10 C11 C6 -177.9(4) . . . .
C15 C10 C11 C12 0.2(6) . . . .
C16 C17 C18 C19 -0.2(8) . . . .
C17 C16 N2 C27 0.0(7) . . . .
C17 C16 N2 Cu1 178.6(4) . . . .
C17 C18 C19 C20 -179.6(5) . . . .
C17 C18 C19 C27 -0.6(7) . . . .
C18 C19 C20 C21 178.3(5) . . . .
C18 C19 C27 C26 -178.6(4) . . . .
C18 C19 C27 N2 1.1(7) . . . .
C19 C20 C21 C22 0.4(9) . . . .
C19 C27 N2 C16 -0.9(6) . . . .
C19 C27 N2 Cu1 -179.6(3) . . . .
C20 C19 C27 C26 0.5(6) . . . .
C20 C19 C27 N2 -179.8(4) . . . .
C20 C21 C22 C23 -179.4(5) . . . .
C20 C21 C22 C26 0.2(8) . . . .
C21 C22 C23 C24 179.5(5) . . . .
C21 C22 C26 C27 -0.4(7) . . . .
C21 C22 C26 N3 -179.4(4) . . . .
C22 C23 C24 C25 -0.3(8) . . . .
C22 C26 C27 C19 0.0(6) . . . .
C22 C26 C27 N2 -179.7(4) . . . .
C22 C26 N3 C25 0.1(6) . . . .
C22 C26 N3 Cu1 179.9(4) . . . .
C23 C22 C26 C27 179.2(4) . . . .
C23 C22 C26 N3 0.3(7) . . . .
C23 C24 C25 N3 0.7(8) . . . .
C24 C25 N3 C26 -0.6(7) . . . .
C24 C25 N3 Cu1 179.7(4) . . . .
C26 C22 C23 C24 -0.2(7) . . . .
C26 C27 N2 C16 178.8(4) . . . .
C26 C27 N2 Cu1 0.1(4) . . . .
C27 C19 C20 C21 -0.7(8) . . . .
C27 C26 N3 C25 -178.9(4) . . . .
C27 C26 N3 Cu1 0.9(5) . . . .
N1 C1 C2 O1 -19.1(6) . . . .
N1 C1 C2 O2 162.6(4) . . . .
N1 C3 C4 O3 -21.7(7) . . . .
N1 C3 C4 O4 162.4(5) . . . .
N1 C5 C6 C7 -82.1(5) . . . .
N1 C5 C6 C11 98.3(5) . . . .
N2 C16 C17 C18 0.5(8) . . . .
N3 C26 C27 C19 179.1(4) . . . .
N3 C26 C27 N2 -0.6(6) . . . .
O2 C2 O1 Cu1 165.3(4) . . . .
O4 C4 O3 Cu1 -178.9(4) . . . .
